data_2216040
loop_
_publ_author_name
'Mukhopadhyay, Suman'
'Lasri, Jamal'
'Guedes da Silva, M. F\'atima C.'
'Charmier, M. Ad\'ilia J.'
'Pombeiro, Armando J.L.'

_publ_section_title <i>trans</i>-Bis[5-(4-fluorophenyl)tetrazolato]bis(triphenylphosphine)platinum(II)
_journal_coeditor_code LH2513
_journal_issue 11
_journal_name_full 'Acta Crystallographica Section E'
_journal_page_first m2656
_journal_page_last m2656
_journal_paper_doi 10.1107/S1600536807047617
_journal_volume 63
_journal_year 2007
_chemical_formula_iupac '[Pt (C7 H4 F N4)2 (C18 H15 P)2]'
_chemical_formula_moiety 'C50 H38 F2 N8 P2 Pt'
_chemical_formula_sum 'C50 H38 F2 N8 P2 Pt'
_chemical_formula_weight 1045.91
_chemical_name_systematic
;
trans-Bis[5-(4-fluorophenyl)tetrazolato]bis(triphenylphosphine)platinum(II)
;
_space_group_crystal_system monoclinic
_space_group_IT_number 14
_space_group_name_Hall '-P 2yn'
_space_group_name_H-M_alt 'P 1 21/n 1'
_audit_creation_method 'WinGX routine CIF_UPDATE'
_cell_angle_alpha 90
_cell_angle_beta 98.125(5)
_cell_angle_gamma 90
_cell_formula_units_Z 2
_cell_length_a 11.9747(10)
_cell_length_b 9.5514(8)
_cell_length_c 18.8830(18)
_cell_measurement_reflns_used 9539
_cell_measurement_temperature 150(2)
_cell_measurement_theta_max 28.2
_cell_measurement_theta_min 2.39
_cell_volume 2138.1(3)
_computing_cell_refinement 'SAINT (Bruker, 2000)'
_computing_data_collection 'APEX2 not SMART (Bruker, 2006)'
_computing_data_reduction SAINT
_computing_molecular_graphics 'ORTEP-3 for Windows (Farrugia, 1997)'
_computing_publication_material 'SHELXL97 (Sheldrick, 1997)'
_computing_structure_refinement 'SHELXL97 (Sheldrick, 1997)'
_computing_structure_solution 'WinGX (Farrugia, 1999)'
_diffrn_measured_fraction_theta_full 0.996
_diffrn_measured_fraction_theta_max 0.996
_diffrn_measurement_device_type 'Bruker Kappa-APEXII'
_diffrn_measurement_method '\f and \w'
_diffrn_radiation_type MoK\a
_diffrn_radiation_wavelength 0.71069
_diffrn_reflns_av_R_equivalents 0.0643
_diffrn_reflns_limit_h_max 15
_diffrn_reflns_limit_h_min -15
_diffrn_reflns_limit_k_max 12
_diffrn_reflns_limit_k_min -12
_diffrn_reflns_limit_l_max 25
_diffrn_reflns_limit_l_min -25
_diffrn_reflns_number 60325
_diffrn_reflns_theta_full 28.37
_diffrn_reflns_theta_max 28.37
_diffrn_reflns_theta_min 2.39
_diffrn_standards_decay_% 0
_diffrn_standards_interval_count 0
_diffrn_standards_interval_time 0
_diffrn_standards_number 0
_exptl_absorpt_coefficient_mu 3.412
_exptl_absorpt_correction_T_max 0.8479
_exptl_absorpt_correction_T_min 0.7266
_exptl_absorpt_correction_type multi-scan
_exptl_absorpt_process_details '(SADABS; Sheldrick, 2003)'
_exptl_crystal_colour colourless
_exptl_crystal_density_diffrn 1.625
_exptl_crystal_density_method 'not measured'
_exptl_crystal_description prism
_exptl_crystal_F_000 1040
_exptl_crystal_size_max 0.1
_exptl_crystal_size_mid 0.07
_exptl_crystal_size_min 0.05
_refine_diff_density_max 0.589
_refine_diff_density_min -0.464
_refine_ls_extinction_method none
_refine_ls_goodness_of_fit_ref 1.011
_refine_ls_hydrogen_treatment constr
_refine_ls_matrix_type full
_refine_ls_number_parameters 286
_refine_ls_number_reflns 5330
_refine_ls_number_restraints 0
_refine_ls_restrained_S_all 1.011
_refine_ls_R_factor_gt 0.0197
_refine_ls_shift/su_max 0.001
_refine_ls_structure_factor_coef Fsqd
_refine_ls_weighting_details 'calc w=1/[\s^2^(Fo^2^)+(0.0197P)^2^+0.8432P] where P=(Fo^2^+2Fc^2^)/3'
_refine_ls_weighting_scheme calc
_refine_ls_wR_factor_ref 0.0468
_reflns_number_gt 4253
_reflns_number_total 5330
_reflns_threshold_expression I>2\s(I)
_cod_data_source_file lh2513.cif
_cod_data_source_block I
_cod_depositor_comments
;
The following automatic conversions were performed:
'_space_group_crystal_system' value 'Monoclinic' changed to 'monoclinic'
according to '/home/saulius/struct/CIF-dictionaries/cif_core.dic'
dictionary named 'cif_core.dic' version 2.4.1 from 2010-06-29.

Automatic conversion script
Id: cif_fix_enum 1527 2010-12-29 10:47:43Z saulius 

The following automatic conversions were performed:

'_space_group_crystal_system' value 'Monoclinic' changed to
'monoclinic' according to
/home/saulius/struct/CIF-dictionaries/cif_core.dic dictionary named
'cif_core.dic' version 2.4.1 from 2010-06-29.

Automatic conversion script
Id: cif_fix_values 1715 2011-07-08 13:25:40Z adriana 
;
_cod_database_code 2216040
_cod_database_fobs_code 2216040

loop_
_space_group_symop_id
_space_group_symop_operation_xyz
1 x,y,z
2 -x+1/2,y+1/2,-z+1/2
3 -x,-y,-z
4 x+1/2,-y+1/2,z+1/2

loop_
_atom_site_type_symbol
_atom_site_label
_atom_site_fract_x
_atom_site_fract_y
_atom_site_fract_z
_atom_site_U_iso_or_equiv
_atom_site_adp_type
_atom_site_calc_flag
_atom_site_refinement_flags
_atom_site_occupancy
C C1 0.25933(19) 0.8162(2) 0.12471(12) 0.0212(5) Uani d . 1
C C2 0.35904(19) 0.7248(2) 0.13425(13) 0.0236(5) Uani d . 1
C C3 0.3966(2) 0.6622(2) 0.20023(13) 0.0267(5) Uani d . 1
H H3 0.3579 0.6794 0.2399 0.032 Uiso calc R 1
C C4 0.4899(2) 0.5751(3) 0.20797(14) 0.0316(6) Uani d . 1
H H4 0.5161 0.5322 0.2526 0.038 Uiso calc R 1
C C5 0.5436(2) 0.5523(3) 0.14959(16) 0.0313(6) Uani d . 1
C C6 0.5094(2) 0.6118(3) 0.08396(15) 0.0334(6) Uani d . 1
H H6 0.5489 0.5942 0.0446 0.04 Uiso calc R 1
C C7 0.4163(2) 0.6976(3) 0.07671(14) 0.0308(6) Uani d . 1
H H7 0.3907 0.7389 0.0316 0.037 Uiso calc R 1
C C101 -0.09454(18) 0.6805(2) 0.07073(12) 0.0191(4) Uani d . 1
C C102 -0.1385(2) 0.5590(2) 0.03659(14) 0.0300(5) Uani d . 1
H H102 -0.1903 0.5651 -0.0063 0.036 Uiso calc R 1
C C103 -0.1061(2) 0.4285(2) 0.06565(15) 0.0364(6) Uani d . 1
H H103 -0.1356 0.3457 0.0421 0.044 Uiso calc R 1
C C104 -0.0329(2) 0.4187(2) 0.12727(14) 0.0306(6) Uani d . 1
H H104 -0.0131 0.3292 0.1472 0.037 Uiso calc R 1
C C105 0.0133(2) 0.5388(3) 0.16155(15) 0.0297(6) Uani d . 1
H H105 0.0664 0.5315 0.2038 0.036 Uiso calc R 1
C C106 -0.01898(19) 0.6690(2) 0.13330(13) 0.0247(5) Uani d . 1
H H106 0.011 0.7512 0.1571 0.03 Uiso calc R 1
C C111 -0.25426(18) 0.8254(2) -0.03436(11) 0.0182(4) Uani d . 1
C C112 -0.36433(19) 0.8649(2) -0.02846(13) 0.0268(5) Uani d . 1
H H112 -0.3807 0.9086 0.0141 0.032 Uiso calc R 1
C C113 -0.4500(2) 0.8407(3) -0.08437(14) 0.0327(6) Uani d . 1
H H113 -0.525 0.8686 -0.0803 0.039 Uiso calc R 1
C C114 -0.4269(2) 0.7762(3) -0.14607(13) 0.0305(6) Uani d . 1
H H114 -0.4861 0.7588 -0.1841 0.037 Uiso calc R 1
C C115 -0.3176(2) 0.7367(3) -0.15279(14) 0.0306(6) Uani d . 1
H H115 -0.3017 0.6919 -0.1952 0.037 Uiso calc R 1
C C116 -0.2319(2) 0.7629(2) -0.09746(13) 0.0245(5) Uani d . 1
H H116 -0.1566 0.738 -0.1025 0.029 Uiso calc R 1
C C121 -0.20093(17) 0.9337(2) 0.10834(11) 0.0172(4) Uani d . 1
C C122 -0.19352(19) 1.0780(2) 0.11778(12) 0.0223(5) Uani d . 1
H H122 -0.1505 1.1321 0.0892 0.027 Uiso calc R 1
C C123 -0.2485(2) 1.1434(3) 0.16862(13) 0.0279(5) Uani d . 1
H H123 -0.2429 1.242 0.1748 0.034 Uiso calc R 1
C C124 -0.3111(2) 1.0653(3) 0.21010(13) 0.0303(6) Uani d . 1
H H124 -0.3479 1.1101 0.2453 0.036 Uiso calc R 1
C C125 -0.3206(2) 0.9212(3) 0.20067(13) 0.0296(6) Uani d . 1
H H125 -0.365 0.8679 0.2287 0.036 Uiso calc R 1
C C126 -0.26518(19) 0.8557(2) 0.15023(12) 0.0235(5) Uani d . 1
H H126 -0.271 0.7571 0.1441 0.028 Uiso calc R 1
N N1 0.19737(15) 0.83754(19) 0.06116(10) 0.0203(4) Uani d . 1
N N11 0.11799(15) 0.92373(18) 0.07663(9) 0.0176(4) Uani d . 1
N N12 0.12859(17) 0.9569(2) 0.14495(11) 0.0240(4) Uani d . 1
N N13 0.21954(16) 0.8883(2) 0.17724(10) 0.0252(4) Uani d . 1
F F1 0.63453(14) 0.46572(17) 0.15627(11) 0.0472(5) Uani d . 1
P P1 -0.13779(5) 0.85416(5) 0.03686(3) 0.01532(11) Uani d . 1
Pt Pt1 0 1 0 0.01374(4) Uani d S 1

loop_
_atom_site_aniso_label
_atom_site_aniso_U_11
_atom_site_aniso_U_22
_atom_site_aniso_U_33
_atom_site_aniso_U_12
_atom_site_aniso_U_13
_atom_site_aniso_U_23
C1 0.0218(11) 0.0226(11) 0.0183(11) -0.0007(9) -0.0006(9) 0.0035(9)
C2 0.0208(12) 0.0250(11) 0.0236(12) -0.0002(9) -0.0022(10) 0.0038(9)
C3 0.0259(12) 0.0290(12) 0.0237(13) -0.0007(10) -0.0015(10) 0.0031(10)
C4 0.0300(13) 0.0305(14) 0.0301(14) 0.0017(11) -0.0096(11) 0.0063(11)
C5 0.0200(12) 0.0243(11) 0.0468(17) 0.0027(10) -0.0050(12) 0.0020(12)
C6 0.0273(13) 0.0386(15) 0.0348(15) 0.0038(11) 0.0064(11) -0.0008(12)
C7 0.0253(13) 0.0407(14) 0.0256(13) 0.0055(11) 0.0013(10) 0.0050(11)
C101 0.0201(11) 0.0170(10) 0.0216(11) 0.0006(8) 0.0079(9) 0.0024(8)
C102 0.0405(15) 0.0191(11) 0.0295(14) -0.0023(11) 0.0018(11) 0.0002(11)
C103 0.0542(18) 0.0150(12) 0.0407(16) -0.0018(11) 0.0096(14) 0.0001(11)
C104 0.0385(15) 0.0185(12) 0.0381(15) 0.0070(10) 0.0168(12) 0.0058(10)
C105 0.0276(13) 0.0306(12) 0.0315(14) 0.0041(10) 0.0064(11) 0.0099(10)
C106 0.0258(12) 0.0204(11) 0.0285(13) -0.0017(9) 0.0054(10) 0.0038(9)
C111 0.0199(11) 0.0170(10) 0.0176(11) -0.0038(8) 0.0015(9) 0.0020(8)
C112 0.0234(12) 0.0337(12) 0.0232(13) 0.0016(10) 0.0028(10) -0.0030(10)
C113 0.0220(12) 0.0446(15) 0.0299(14) 0.0033(11) -0.0016(11) -0.0009(12)
C114 0.0303(14) 0.0347(13) 0.0237(13) -0.0065(11) -0.0058(11) 0.0001(10)
C115 0.0378(15) 0.0323(13) 0.0221(13) -0.0071(11) 0.0056(11) -0.0067(10)
C116 0.0222(12) 0.0288(12) 0.0231(12) -0.0023(9) 0.0056(10) -0.0028(10)
C121 0.0155(10) 0.0204(11) 0.0152(11) -0.0009(8) 0.0008(8) 0.0001(8)
C122 0.0252(12) 0.0196(11) 0.0222(12) 0.0003(9) 0.0042(10) 0.0003(9)
C123 0.0298(13) 0.0270(12) 0.0263(13) 0.0060(10) 0.0011(11) -0.0089(10)
C124 0.0260(13) 0.0456(15) 0.0197(13) 0.0134(11) 0.0046(10) -0.0041(11)
C125 0.0260(13) 0.0402(15) 0.0240(13) 0.0044(11) 0.0080(11) 0.0077(11)
C126 0.0227(11) 0.0256(11) 0.0230(12) -0.0004(9) 0.0057(10) 0.0017(9)
N1 0.0202(9) 0.0221(9) 0.0185(10) 0.0035(7) 0.0022(8) 0.0037(7)
N11 0.0186(9) 0.0172(9) 0.0174(9) -0.0025(7) 0.0039(7) 0.0026(7)
N12 0.0254(11) 0.0264(9) 0.0200(10) 0.0024(8) 0.0023(9) 0.0024(8)
N13 0.0257(10) 0.0294(10) 0.0196(10) 0.0024(8) 0.0000(8) 0.0035(8)
F1 0.0299(9) 0.0437(9) 0.0650(12) 0.0160(7) -0.0039(8) 0.0021(8)
P1 0.0159(3) 0.0147(2) 0.0155(3) -0.0013(2) 0.0032(2) 0.0006(2)
Pt1 0.01427(6) 0.01345(5) 0.01367(6) -0.00017(5) 0.00250(4) 0.00131(5)

loop_
_atom_type_symbol
_atom_type_description
_atom_type_scat_dispersion_real
_atom_type_scat_dispersion_imag
_atom_type_scat_source
C C 0.0033 0.0016 'International Tables Vol C Tables 4.2.6.8 and 6.1.1.4'
H H 0 0 'International Tables Vol C Tables 4.2.6.8 and 6.1.1.4'
N N 0.0061 0.0033 'International Tables Vol C Tables 4.2.6.8 and 6.1.1.4'
F F 0.0171 0.0103 'International Tables Vol C Tables 4.2.6.8 and 6.1.1.4'
P P 0.1023 0.0942 'International Tables Vol C Tables 4.2.6.8 and 6.1.1.4'
Pt Pt -1.7033 8.3905 'International Tables Vol C Tables 4.2.6.8 and 6.1.1.4'

loop_
_geom_angle_atom_site_label_1
_geom_angle_atom_site_label_2
_geom_angle_atom_site_label_3
_geom_angle_site_symmetry_1
_geom_angle_site_symmetry_3
_geom_angle
N1 C1 N13 . . 111.95(19)
N1 C1 C2 . . 122.7(2)
N13 C1 C2 . . 125.4(2)
C7 C2 C3 . . 119.0(2)
C7 C2 C1 . . 119.9(2)
C3 C2 C1 . . 121.1(2)
C4 C3 C2 . . 120.3(2)
C4 C3 H3 . . 119.8
C2 C3 H3 . . 119.8
C5 C4 C3 . . 118.3(2)
C5 C4 H4 . . 120.8
C3 C4 H4 . . 120.8
F1 C5 C4 . . 118.9(2)
F1 C5 C6 . . 118.0(3)
C4 C5 C6 . . 123.1(2)
C5 C6 C7 . . 118.1(2)
C5 C6 H6 . . 120.9
C7 C6 H6 . . 120.9
C6 C7 C2 . . 121.1(2)
C6 C7 H7 . . 119.4
C2 C7 H7 . . 119.4
C106 C101 C102 . . 119.1(2)
C106 C101 P1 . . 119.28(17)
C102 C101 P1 . . 121.63(18)
C101 C102 C103 . . 119.8(2)
C101 C102 H102 . . 120.1
C103 C102 H102 . . 120.1
C104 C103 C102 . . 120.6(2)
C104 C103 H103 . . 119.7
C102 C103 H103 . . 119.7
C103 C104 C105 . . 120.5(2)
C103 C104 H104 . . 119.7
C105 C104 H104 . . 119.7
C106 C105 C104 . . 119.3(3)
C106 C105 H105 . . 120.4
C104 C105 H105 . . 120.4
C105 C106 C101 . . 120.8(2)
C105 C106 H106 . . 119.6
C101 C106 H106 . . 119.6
C112 C111 C116 . . 118.9(2)
C112 C111 P1 . . 122.48(17)
C116 C111 P1 . . 118.58(17)
C113 C112 C111 . . 120.2(2)
C113 C112 H112 . . 119.9
C111 C112 H112 . . 119.9
C114 C113 C112 . . 120.2(2)
C114 C113 H113 . . 119.9
C112 C113 H113 . . 119.9
C113 C114 C115 . . 120.3(2)
C113 C114 H114 . . 119.9
C115 C114 H114 . . 119.9
C116 C115 C114 . . 119.5(2)
C116 C115 H115 . . 120.3
C114 C115 H115 . . 120.3
C115 C116 C111 . . 120.9(2)
C115 C116 H116 . . 119.5
C111 C116 H116 . . 119.5
C122 C121 C126 . . 119.1(2)
C122 C121 P1 . . 119.13(16)
C126 C121 P1 . . 121.49(17)
C123 C122 C121 . . 120.5(2)
C123 C122 H122 . . 119.8
C121 C122 H122 . . 119.8
C124 C123 C122 . . 120.0(2)
C124 C123 H123 . . 120
C122 C123 H123 . . 120
C123 C124 C125 . . 120.3(2)
C123 C124 H124 . . 119.9
C125 C124 H124 . . 119.9
C126 C125 C124 . . 119.8(2)
C126 C125 H125 . . 120.1
C124 C125 H125 . . 120.1
C125 C126 C121 . . 120.3(2)
C125 C126 H126 . . 119.8
C121 C126 H126 . . 119.8
N11 N1 C1 . . 102.86(18)
N12 N11 N1 . . 113.18(18)
N12 N11 Pt1 . . 125.35(14)
N1 N11 Pt1 . . 121.41(14)
N11 N12 N13 . . 106.71(18)
N12 N13 C1 . . 105.29(18)
C121 P1 C111 . . 104.97(10)
C121 P1 C101 . . 104.38(10)
C111 P1 C101 . . 105.78(10)
C121 P1 Pt1 . . 111.07(7)
C111 P1 Pt1 . . 111.71(7)
C101 P1 Pt1 . . 117.91(7)
N11 Pt1 N11 . 3_575 180
N11 Pt1 P1 . . 91.35(5)
N11 Pt1 P1 3_575 . 88.65(5)
N11 Pt1 P1 . 3_575 88.65(5)
N11 Pt1 P1 3_575 3_575 91.35(5)
P1 Pt1 P1 . 3_575 180.00(3)

loop_
_geom_bond_atom_site_label_1
_geom_bond_atom_site_label_2
_geom_bond_site_symmetry_2
_geom_bond_distance
_geom_bond_publ_flag
C1 N1 . 1.334(3) y
C1 N13 . 1.349(3) y
C1 C2 . 1.469(3) ?
C2 C7 . 1.389(3) ?
C2 C3 . 1.398(3) ?
C3 C4 . 1.384(3) ?
C3 H3 . 0.95 ?
C4 C5 . 1.370(4) ?
C4 H4 . 0.95 ?
C5 F1 . 1.359(3) ?
C5 C6 . 1.372(4) ?
C6 C7 . 1.374(3) ?
C6 H6 . 0.95 ?
C7 H7 . 0.95 ?
C101 C106 . 1.387(3) ?
C101 C102 . 1.394(3) ?
C101 P1 . 1.826(2) ?
C102 C103 . 1.395(3) ?
C102 H102 . 0.95 ?
C103 C104 . 1.357(4) ?
C103 H103 . 0.95 ?
C104 C105 . 1.393(4) ?
C104 H104 . 0.95 ?
C105 C106 . 1.386(3) ?
C105 H105 . 0.95 ?
C106 H106 . 0.95 ?
C111 C112 . 1.391(3) ?
C111 C116 . 1.392(3) ?
C111 P1 . 1.816(2) ?
C112 C113 . 1.384(3) ?
C112 H112 . 0.95 ?
C113 C114 . 1.380(3) ?
C113 H113 . 0.95 ?
C114 C115 . 1.385(4) ?
C114 H114 . 0.95 ?
C115 C116 . 1.380(3) ?
C115 H115 . 0.95 ?
C116 H116 . 0.95 ?
C121 C122 . 1.391(3) ?
C121 C126 . 1.395(3) ?
C121 P1 . 1.805(2) ?
C122 C123 . 1.387(3) ?
C122 H122 . 0.95 ?
C123 C124 . 1.378(4) ?
C123 H123 . 0.95 ?
C124 C125 . 1.391(4) ?
C124 H124 . 0.95 ?
C125 C126 . 1.385(3) ?
C125 H125 . 0.95 ?
C126 H126 . 0.95 ?
N1 N11 . 1.321(2) y
N11 N12 . 1.317(3) y
N11 Pt1 . 2.0106(18) ?
N12 N13 . 1.341(3) y
P1 Pt1 . 2.3392(5) ?
Pt1 N11 3_575 2.0106(18) ?
Pt1 P1 3_575 2.3392(5) ?
